data_4323553
loop_
_publ_author_name
'Vasilis Tangoulis'
'Catherine P. Raptopoulou'
'Aris Terzis'
'Sofia Paschalidou'
'Spyros P. Perlepes'
'Evangelos G. Bakalbassis'

_publ_section_title
;
 Octanuclearity in Copper(II) Chemistry: Preparation, Characterization,
 and Magnetochemistry of [Cu8(dpk.OH)8(O2CCH3)4](ClO4)4.9H2O (dpk.H2O =
 the Hydrated, gem-Diol Form of Di-2-pyridyl Ketone)
;
_journal_name_full 'Inorganic Chemistry'
_journal_page_first 3996
_journal_page_last 4006
_journal_paper_doi 10.1021/ic961137m
_journal_volume 36
_journal_year 1997
_chemical_formula_analytical '[Cu(C11 H10 N2 O2)2](C2 H3 O2)(ClO4).2H2O'
_chemical_formula_structural '[Cu(dpk.H2O)2](O2CMe)(ClO4).2H2O'
_chemical_formula_sum 'C24 H27 Cl Cu N4 O12'
_chemical_formula_weight 662.49
_chemical_name_systematic
; 
 ? 
;
_space_group_IT_number 14
_symmetry_cell_setting monoclinic
_symmetry_space_group_name_Hall '-P 2ybc'
_symmetry_space_group_name_H-M 'P 1 21/c 1'
_atom_sites_solution_hydrogens geom
_atom_sites_solution_primary direct
_atom_sites_solution_secondary difmap
_audit_creation_method SHELXL
_cell_angle_alpha 90.00
_cell_angle_beta 93.19(1)
_cell_angle_gamma 90.00
_cell_formula_units_Z 4
_cell_length_a 13.000(2)
_cell_length_b 8.008(1)
_cell_length_c 27.095(3)
_cell_measurement_reflns_used 25
_cell_measurement_temperature 298
_cell_measurement_theta_max 11.5
_cell_measurement_theta_min 5.5
_cell_volume 2816.3(6)
_computing_cell_refinement 'Program LEAST, Crystal Logic Software'
_computing_data_collection 'Program COLLECT, Crystal Logic Software'
_computing_data_reduction 'Program REDUCE, Crystal Logic Software'
_computing_molecular_graphics ORTEP
_computing_structure_refinement 'SHELXL-93 (Sheldrick, 1993)'
_computing_structure_solution 'SHELXS-86 (Sheldrick, 1990)'
_diffrn_ambient_temperature 298
_diffrn_measurement_device 'Crystal Logic Dual Goniometer diffractometer'
_diffrn_measurement_method 'theta-2theta scan'
_diffrn_radiation_monochromator graphite
_diffrn_radiation_source 'fine-focus sealed tube'
_diffrn_radiation_type MoK\a
_diffrn_radiation_wavelength 0.71073
_diffrn_reflns_av_R_equivalents 0.0175
_diffrn_reflns_av_sigmaI/netI 0.0525
_diffrn_reflns_limit_h_max 15
_diffrn_reflns_limit_h_min 0
_diffrn_reflns_limit_k_max 0
_diffrn_reflns_limit_k_min -9
_diffrn_reflns_limit_l_max 32
_diffrn_reflns_limit_l_min -32
_diffrn_reflns_number 5202
_diffrn_reflns_theta_max 25.00
_diffrn_reflns_theta_min 1.51
_diffrn_standards_decay_% 2.5
_diffrn_standards_interval_count 97
_diffrn_standards_number 3
_exptl_absorpt_coefficient_mu 0.940
_exptl_absorpt_correction_T_max 1.09
_exptl_absorpt_correction_T_min 1.00
_exptl_absorpt_correction_type empirical
_exptl_crystal_colour violet
_exptl_crystal_density_diffrn 1.562
_exptl_crystal_density_meas 1.50
_exptl_crystal_density_method 'floating method'
_exptl_crystal_description parallepiped
_exptl_crystal_F_000 1364
_exptl_crystal_size_max 0.50
_exptl_crystal_size_mid 0.30
_exptl_crystal_size_min 0.20
_refine_diff_density_max 1.007
_refine_diff_density_min -1.334
_refine_diff_density_rms 0.102
_refine_ls_extinction_coef 0.0090(12)
_refine_ls_extinction_expression Fc^*^=kFc[1+0.001xFc^2^\l^3^/sin(2\q)]^-1/4^
_refine_ls_extinction_method SHELXL
_refine_ls_goodness_of_fit_all 1.077
_refine_ls_goodness_of_fit_obs 1.107
_refine_ls_matrix_type full
_refine_ls_number_parameters 464
_refine_ls_number_reflns 4964
_refine_ls_number_restraints 20
_refine_ls_restrained_S_all 1.086
_refine_ls_restrained_S_obs 1.117
_refine_ls_R_factor_all 0.0816
_refine_ls_R_factor_obs 0.0629
_refine_ls_shift/esd_max 1.520
_refine_ls_shift/esd_mean 0.044
_refine_ls_structure_factor_coef Fsqd
_refine_ls_weighting_details 'w=1/[\s^2^(Fo^2^)+(0.1033P)^2^+6.3329P] where P=(Fo^2^+2Fc^2^)/3'
_refine_ls_weighting_scheme calc
_refine_ls_wR_factor_all 0.1911
_refine_ls_wR_factor_obs 0.1721
_reflns_number_observed 3898
_reflns_number_total 4965
_reflns_observed_criterion >2sigma(I)
_cod_data_source_file ic961137m_2.cif
_cod_data_source_block shel93
_cod_depositor_comments
;
The following automatic conversions were performed:

'_refine_ls_weighting_scheme' value 'calc
w=1/[\s^2^(Fo^2^)+(0.1033P)^2^+6.3329P] where P=(Fo^2^+2Fc^2^)/3' was
changed to 'calc'. New tag '_refine_ls_weighting_details' was
created. The value of the new tag was set to
'w=1/[\s^2^(Fo^2^)+(0.1033P)^2^+6.3329P] where P=(Fo^2^+2Fc^2^)/3'.

Automatic conversion script
Id: cif_fix_values 3143 2015-03-26 13:38:13Z robertas 
;
_cod_original_cell_volume 2816.4(6)
_cod_database_code 4323553

loop_
_symmetry_equiv_pos_as_xyz
'x, y, z'
'x, -y+1/2, z+1/2'
'-x, -y, -z'
'-x, y-1/2, -z-1/2'

loop_
_atom_site_aniso_label
_atom_site_aniso_U_11
_atom_site_aniso_U_22
_atom_site_aniso_U_33
_atom_site_aniso_U_23
_atom_site_aniso_U_13
_atom_site_aniso_U_12
Cu 0.0363(4) 0.0242(3) 0.0290(3) 0.0007(2) 0.0011(2) 0.0047(2)
O1 0.040(2) 0.033(2) 0.042(2) -0.0015(15) 0.002(2) -0.006(2)
O2 0.056(2) 0.053(3) 0.037(2) 0.002(2) -0.013(2) 0.001(2)
O3 0.041(2) 0.025(2) 0.034(2) -0.0033(14) 0.0024(14) -0.0033(14)
O4 0.037(2) 0.052(2) 0.032(2) 0.003(2) -0.005(2) 0.006(2)
N1 0.035(2) 0.029(2) 0.032(2) 0.001(2) 0.002(2) 0.004(2)
N2 0.037(2) 0.023(2) 0.036(2) -0.001(2) 0.003(2) 0.003(2)
N3 0.034(2) 0.027(2) 0.032(2) -0.004(2) 0.001(2) 0.001(2)
N4 0.039(2) 0.028(2) 0.028(2) -0.003(2) 0.001(2) 0.000(2)
C1 0.044(3) 0.034(3) 0.039(3) -0.003(2) 0.005(2) -0.001(2)
C2 0.053(3) 0.033(3) 0.056(3) -0.009(2) 0.015(3) 0.003(2)
C3 0.049(3) 0.032(3) 0.078(4) 0.002(3) 0.006(3) 0.014(3)
C4 0.039(3) 0.040(3) 0.057(3) 0.009(3) -0.003(2) 0.010(2)
C5 0.029(2) 0.031(2) 0.038(2) 0.004(2) 0.002(2) 0.002(2)
C6 0.040(3) 0.031(3) 0.036(2) 0.003(2) -0.006(2) 0.000(2)
C7 0.042(3) 0.024(2) 0.034(2) -0.003(2) 0.000(2) -0.001(2)
C8 0.062(3) 0.040(3) 0.039(3) 0.006(2) 0.007(2) -0.004(3)
C9 0.063(4) 0.059(4) 0.048(3) 0.001(3) 0.020(3) -0.009(3)
C10 0.044(3) 0.045(3) 0.067(4) -0.003(3) 0.019(3) 0.001(3)
C11 0.040(3) 0.033(3) 0.048(3) -0.003(2) 0.001(2) 0.003(2)
C12 0.039(3) 0.048(3) 0.036(3) -0.005(2) -0.003(2) 0.006(2)
C13 0.039(3) 0.062(4) 0.052(3) -0.002(3) 0.011(2) -0.002(3)
C14 0.057(3) 0.055(4) 0.042(3) 0.001(3) 0.011(3) -0.006(3)
C15 0.046(3) 0.047(3) 0.034(3) 0.006(2) 0.000(2) 0.001(2)
C16 0.038(2) 0.024(2) 0.032(2) -0.005(2) -0.003(2) 0.002(2)
C17 0.038(2) 0.029(2) 0.030(2) 0.001(2) -0.003(2) 0.002(2)
C18 0.032(2) 0.024(2) 0.040(2) 0.000(2) 0.002(2) 0.000(2)
C19 0.045(3) 0.029(3) 0.054(3) 0.004(2) -0.005(2) 0.006(2)
C20 0.058(4) 0.027(3) 0.071(4) -0.002(3) 0.007(3) 0.011(3)
C21 0.060(3) 0.032(3) 0.056(3) -0.017(3) 0.013(3) 0.001(2)
C22 0.050(3) 0.032(3) 0.037(3) -0.003(2) 0.002(2) -0.003(2)
C23 0.043(3) 0.039(3) 0.040(3) -0.006(2) -0.002(2) 0.001(2)
C24 0.070(4) 0.116(7) 0.072(5) -0.054(5) 0.013(4) -0.012(4)
O5 0.045(2) 0.089(3) 0.047(2) -0.010(2) 0.004(2) -0.012(2)
O6 0.041(2) 0.042(2) 0.042(2) -0.012(2) 0.0037(15) -0.006(2)
OW1 0.048(2) 0.059(3) 0.058(3) 0.001(2) 0.006(2) 0.004(2)
OW2 0.084(3) 0.078(3) 0.071(3) 0.008(3) 0.036(2) 0.002(3)

loop_
_atom_site_label
_atom_site_type_symbol
_atom_site_fract_x
_atom_site_fract_y
_atom_site_fract_z
_atom_site_U_iso_or_equiv
_atom_site_thermal_displace_type
_atom_site_occupancy
_atom_site_calc_flag
_atom_site_refinement_flags
_atom_site_disorder_group
Cu Cu 0.74773(4) 0.05654(7) 0.12752(2) 0.0299(2) Uani 1 d . .
O1 O 0.6237(3) 0.0236(4) 0.05841(13) 0.0380(8) Uani 1 d . .
O2 O 0.5795(3) 0.2254(6) -0.0012(2) 0.0494(10) Uani 1 d . .
O3 O 0.8812(3) 0.0728(4) 0.18959(12) 0.0330(7) Uani 1 d . .
O4 O 0.9157(3) -0.1179(5) 0.25393(13) 0.0409(9) Uani 1 d . .
N1 N 0.6710(3) 0.2755(5) 0.12367(13) 0.0322(8) Uani 1 d . .
N2 N 0.8201(3) 0.1309(5) 0.06716(14) 0.0321(8) Uani 1 d . .
N3 N 0.6787(3) -0.0190(5) 0.18866(14) 0.0309(8) Uani 1 d . .
N4 N 0.8191(3) -0.1664(5) 0.12687(13) 0.0321(8) Uani 1 d . .
C1 C 0.6663(4) 0.3839(6) 0.1614(2) 0.0392(11) Uani 1 d . .
C2 C 0.6219(4) 0.5384(7) 0.1543(2) 0.0468(13) Uani 1 d . .
C3 C 0.5817(5) 0.5836(7) 0.1083(3) 0.0529(15) Uani 1 d . .
C4 C 0.5861(4) 0.4716(7) 0.0695(2) 0.0456(13) Uani 1 d . .
C5 C 0.6308(3) 0.3183(6) 0.0786(2) 0.0329(10) Uani 1 d . .
C6 C 0.6440(4) 0.1846(6) 0.0390(2) 0.0360(11) Uani 1 d . .
C7 C 0.7581(4) 0.1805(6) 0.0287(2) 0.0334(10) Uani 1 d . .
C8 C 0.7968(5) 0.2335(7) -0.0151(2) 0.0469(13) Uani 1 d . .
C9 C 0.9016(5) 0.2368(8) -0.0189(2) 0.0559(15) Uani 1 d . .
C10 C 0.9656(5) 0.1888(8) 0.0209(2) 0.0512(15) Uani 1 d . .
C11 C 0.9220(4) 0.1353(7) 0.0633(2) 0.0401(11) Uani 1 d . .
C12 C 0.5778(4) -0.0147(7) 0.1960(2) 0.0412(12) Uani 1 d . .
C13 C 0.5377(5) -0.0693(8) 0.2394(2) 0.0507(14) Uani 1 d . .
C14 C 0.6046(5) -0.1285(8) 0.2767(2) 0.0510(14) Uani 1 d . .
C15 C 0.7095(4) -0.1321(7) 0.2695(2) 0.0425(12) Uani 1 d . .
C16 C 0.7439(3) -0.0784(5) 0.2251(2) 0.0315(10) Uani 1 d . .
C17 C 0.8565(4) -0.0822(6) 0.2115(2) 0.0327(10) Uani 1 d . .
C18 C 0.8664(3) -0.2102(6) 0.1704(2) 0.0324(10) Uani 1 d . .
C19 C 0.9196(4) -0.3600(6) 0.1763(2) 0.0427(12) Uani 1 d . .
C20 C 0.9243(5) -0.4623(7) 0.1351(3) 0.0518(15) Uani 1 d . .
C21 C 0.8757(5) -0.4177(7) 0.0906(2) 0.0486(14) Uani 1 d . .
C22 C 0.8234(4) -0.2698(6) 0.0876(2) 0.0397(11) Uani 1 d . .
C23 C 0.8208(4) 0.3480(7) 0.2826(2) 0.0410(11) Uani 1 d . .
C24 C 0.8578(6) 0.4412(12) 0.3288(3) 0.086(3) Uani 1 d . .
H24A H 0.9241(66) 0.4896(202) 0.3240(26) 0.310(64) Uiso 1 calc R .
H24B H 0.8632(141) 0.3651(47) 0.3562(15) 0.310(64) Uiso 1 calc R .
H24C H 0.8096(75) 0.5280(153) 0.3355(40) 0.310(64) Uiso 1 calc R .
O5 O 0.7292(3) 0.3054(6) 0.27611(15) 0.0606(11) Uani 1 d . .
O6 O 0.8882(3) 0.3188(4) 0.25158(13) 0.0416(8) Uani 1 d . .
HO1 H 0.5688(45) 0.0258(72) 0.0657(20) 0.035(16) Uiso 1 d . .
HO2 H 0.5831(55) 0.1671(93) -0.0180(26) 0.054(25) Uiso 1 d . .
HO3 H 0.8818(50) 0.1468(91) 0.2085(25) 0.061(21) Uiso 1 d . .
HO4 H 0.9667(42) -0.1265(78) 0.2482(21) 0.034(17) Uiso 1 d . .
H1 H 0.6959(49) 0.3324(84) 0.1951(25) 0.064(19) Uiso 1 d . .
H2 H 0.6167(41) 0.6014(74) 0.1845(21) 0.043(15) Uiso 1 d . .
H3 H 0.5459(45) 0.6780(82) 0.1052(21) 0.053(17) Uiso 1 d . .
H4 H 0.5601(44) 0.4962(80) 0.0354(23) 0.058(17) Uiso 1 d . .
H8 H 0.7525(42) 0.2837(74) -0.0434(21) 0.048(15) Uiso 1 d . .
H9 H 0.9323(45) 0.2592(81) -0.0481(23) 0.058(17) Uiso 1 d . .
H10 H 1.0216(45) 0.1952(74) 0.0174(20) 0.040(16) Uiso 1 d . .
H11 H 0.9588(34) 0.1049(57) 0.0881(17) 0.017(11) Uiso 1 d . .
H12 H 0.5359(38) 0.0132(63) 0.1726(18) 0.027(12) Uiso 1 d . .
H13 H 0.4681(46) -0.0721(69) 0.2440(20) 0.044(15) Uiso 1 d . .
H14 H 0.5770(44) -0.1709(76) 0.3074(22) 0.053(16) Uiso 1 d . .
H15 H 0.7574(39) -0.1565(64) 0.2935(19) 0.034(13) Uiso 1 d . .
H19 H 0.9510(38) -0.3845(67) 0.2075(19) 0.035(13) Uiso 1 d . .
H20 H 0.9557(50) -0.5430(86) 0.1385(24) 0.058(19) Uiso 1 d . .
H21 H 0.8757(51) -0.4857(93) 0.0631(26) 0.066(19) Uiso 1 d . .
H22 H 0.7872(40) -0.2290(70) 0.0628(20) 0.038(14) Uiso 1 d . .
HW2A H 0.3420 0.7603 0.1700 0.050 Uiso 1 d . .
HW2B H 0.3408 0.6776 0.1300 0.050 Uiso 1 d . .
OW1 O 0.4239(3) 0.9794(7) 0.0818(2) 0.0545(11) Uani 1 d . .
OW2 O 0.3737(4) 0.7434(7) 0.1436(2) 0.0767(14) Uani 1 d . .
HW1A H 0.3780(67) 1.0402(107) 0.0845(31) 0.082(28) Uiso 1 d . .
HW1B H 0.4044(51) 0.9116(91) 0.1043(26) 0.058(20) Uiso 1 d . .
Cl1 Cl 0.75649(14) -0.1574(2) 0.42369(7) 0.0730(5) Uiso 1 d D .
O7' O 0.6796(11) -0.2466(19) 0.3909(5) 0.097(6) Uiso 0.379(14) d PD .
O8' O 0.7786(15) 0.0004(18) 0.3986(6) 0.114(7) Uiso 0.379(14) d PD .
O9' O 0.7174(18) -0.1322(26) 0.4703(4) 0.145(9) Uiso 0.379(14) d PD .
O10' O 0.8497(13) -0.2572(30) 0.4259(11) 0.407(37) Uiso 0.379(14) d PD .
O7 O 0.7793(9) -0.1309(14) 0.4758(3) 0.107(4) Uiso 0.621(14) d PD .
O8 O 0.8423(9) -0.0841(17) 0.3989(4) 0.140(5) Uiso 0.621(14) d PD .
O9 O 0.6617(8) -0.0981(18) 0.4067(5) 0.157(6) Uiso 0.621(14) d PD .
O10 O 0.7669(12) -0.3412(12) 0.4167(5) 0.190(8) Uiso 0.621(14) d PD .

loop_
_atom_type_symbol
_atom_type_description
_atom_type_scat_dispersion_real
_atom_type_scat_dispersion_imag
_atom_type_scat_source
C C 0.0033 0.0016 'International Tables Vol C Tables 4.2.6.8 and 6.1.1.4'
H H 0.0000 0.0000 'International Tables Vol C Tables 4.2.6.8 and 6.1.1.4'
N N 0.0061 0.0033 'International Tables Vol C Tables 4.2.6.8 and 6.1.1.4'
O O 0.0106 0.0060 'International Tables Vol C Tables 4.2.6.8 and 6.1.1.4'
Cl Cl 0.1484 0.1585 'International Tables Vol C Tables 4.2.6.8 and 6.1.1.4'
Cu Cu 0.3201 1.2651 'International Tables Vol C Tables 4.2.6.8 and 6.1.1.4'

loop_
_geom_angle_atom_site_label_1
_geom_angle_atom_site_label_2
_geom_angle_atom_site_label_3
_geom_angle
_geom_angle_site_symmetry_1
_geom_angle_site_symmetry_3
_geom_angle_publ_flag
N4 Cu N1 176.00(14) . . ?
N4 Cu N3 88.1(2) . . ?
N1 Cu N3 93.54(15) . . ?
N4 Cu N2 91.07(15) . . ?
N1 Cu N2 87.31(15) . . ?
N3 Cu N2 178.62(15) . . ?
N4 Cu O3 74.53(13) . . ?
N1 Cu O3 109.38(14) . . ?
N3 Cu O3 76.94(13) . . ?
N2 Cu O3 101.76(13) . . ?
N4 Cu O1 100.63(14) . . ?
N1 Cu O1 75.41(14) . . ?
N3 Cu O1 107.16(14) . . ?
N2 Cu O1 74.10(14) . . ?
O3 Cu O1 173.74(12) . . ?
C6 O1 Cu 93.3(3) . . ?
C17 O3 Cu 94.3(2) . . ?
C1 N1 C5 119.6(4) . . ?
C1 N1 Cu 124.4(3) . . ?
C5 N1 Cu 115.7(3) . . ?
C11 N2 C7 119.3(4) . . ?
C11 N2 Cu 125.4(3) . . ?
C7 N2 Cu 115.3(3) . . ?
C12 N3 C16 118.7(4) . . ?
C12 N3 Cu 126.7(3) . . ?
C16 N3 Cu 114.6(3) . . ?
C18 N4 C22 119.6(4) . . ?
C18 N4 Cu 114.3(3) . . ?
C22 N4 Cu 126.1(3) . . ?
N1 C1 C2 120.7(5) . . ?
C3 C2 C1 120.0(5) . . ?
C2 C3 C4 119.2(5) . . ?
C5 C4 C3 118.6(5) . . ?
N1 C5 C4 121.9(5) . . ?
N1 C5 C6 113.8(4) . . ?
C4 C5 C6 124.2(4) . . ?
O2 C6 O1 112.9(4) . . ?
O2 C6 C7 114.7(4) . . ?
O1 C6 C7 104.5(4) . . ?
O2 C6 C5 107.5(4) . . ?
O1 C6 C5 110.1(4) . . ?
C7 C6 C5 106.9(4) . . ?
N2 C7 C8 121.7(5) . . ?
N2 C7 C6 114.5(4) . . ?
C8 C7 C6 123.7(4) . . ?
C9 C8 C7 118.8(5) . . ?
C8 C9 C10 119.6(5) . . ?
C11 C10 C9 118.8(6) . . ?
N2 C11 C10 121.9(5) . . ?
N3 C12 C13 122.5(5) . . ?
C14 C13 C12 118.7(5) . . ?
C13 C14 C15 119.2(5) . . ?
C16 C15 C14 119.1(5) . . ?
N3 C16 C15 121.9(4) . . ?
N3 C16 C17 113.6(4) . . ?
C15 C16 C17 124.5(4) . . ?
O4 C17 O3 113.7(4) . . ?
O4 C17 C18 113.8(4) . . ?
O3 C17 C18 104.5(4) . . ?
O4 C17 C16 107.6(4) . . ?
O3 C17 C16 109.0(4) . . ?
C18 C17 C16 108.0(4) . . ?
N4 C18 C19 121.8(4) . . ?
N4 C18 C17 114.3(4) . . ?
C19 C18 C17 123.9(4) . . ?
C18 C19 C20 117.4(5) . . ?
C21 C20 C19 120.8(5) . . ?
C22 C21 C20 118.7(5) . . ?
N4 C22 C21 121.7(5) . . ?
O5 C23 O6 123.3(5) . . ?
O5 C23 C24 120.6(5) . . ?
O6 C23 C24 116.1(5) . . ?
O9 Cl1 O9' 83.7(10) . . ?
O9 Cl1 O7 114.1(6) . . ?
O9' Cl1 O7 33.1(9) . . ?
O9 Cl1 O10' 159.1(11) . . ?
O9' Cl1 O10' 112.8(9) . . ?
O7 Cl1 O10' 85.2(11) . . ?
O9 Cl1 O8 113.6(6) . . ?
O9' Cl1 O8 133.0(10) . . ?
O7 Cl1 O8 105.7(6) . . ?
O10' Cl1 O8 65.3(11) . . ?
O9 Cl1 O8' 75.1(8) . . ?
O9' Cl1 O8' 112.5(9) . . ?
O7 Cl1 O8' 106.9(8) . . ?
O10' Cl1 O8' 108.0(9) . . ?
O8 Cl1 O8' 42.8(7) . . ?
O9 Cl1 O7' 53.4(7) . . ?
O9' Cl1 O7' 110.1(8) . . ?
O7 Cl1 O7' 138.8(7) . . ?
O10' Cl1 O7' 107.0(9) . . ?
O8 Cl1 O7' 115.2(8) . . ?
O8' Cl1 O7' 106.2(7) . . ?
O9 Cl1 O10 112.6(7) . . ?
O9' Cl1 O10 107.3(11) . . ?
O7 Cl1 O10 104.8(6) . . ?
O10' Cl1 O10 51.7(11) . . ?
O8 Cl1 O10 105.2(6) . . ?
O8' Cl1 O10 140.1(9) . . ?
O7' Cl1 O10 60.7(8) . . ?
O9 O7' Cl1 59.0(6) . . ?
O9 O7' O10 117.2(10) . . ?
Cl1 O7' O10 59.9(6) . . ?
O8 O8' Cl1 67.9(9) . . ?
O8 O8' O9 113.2(11) . . ?
Cl1 O8' O9 50.0(5) . . ?
O7 O9' Cl1 76.1(13) . . ?
O10 O10' Cl1 65.8(8) . . ?
O10 O10' O8 110.1(13) . . ?
Cl1 O10' O8 57.6(7) . . ?
O9' O7 Cl1 70.8(10) . . ?
O8' O8 Cl1 69.3(8) . . ?
O8' O8 O10' 126.2(12) . . ?
Cl1 O8 O10' 57.2(7) . . ?
O7' O9 Cl1 67.6(7) . . ?
O7' O9 O8' 101.7(10) . . ?
Cl1 O9 O8' 55.0(6) . . ?
O10' O10 Cl1 62.5(8) . . ?
O10' O10 O7' 115.4(12) . . ?
Cl1 O10 O7' 59.4(6) . . ?

loop_
_geom_bond_atom_site_label_1
_geom_bond_atom_site_label_2
_geom_bond_distance
_geom_bond_site_symmetry_2
_geom_bond_publ_flag
Cu N4 2.013(4) . ?
Cu N1 2.017(4) . ?
Cu N3 2.020(4) . ?
Cu N2 2.022(4) . ?
Cu O3 2.352(3) . ?
Cu O1 2.417(4) . ?
O1 C6 1.423(6) . ?
O2 C6 1.377(6) . ?
O3 C17 1.421(6) . ?
O4 C17 1.376(6) . ?
N1 C1 1.345(6) . ?
N1 C5 1.347(6) . ?
N2 C11 1.335(6) . ?
N2 C7 1.341(6) . ?
N3 C12 1.338(6) . ?
N3 C16 1.351(6) . ?
N4 C18 1.346(6) . ?
N4 C22 1.352(6) . ?
C1 C2 1.375(8) . ?
C2 C3 1.373(9) . ?
C3 C4 1.384(9) . ?
C4 C5 1.375(7) . ?
C5 C6 1.531(7) . ?
C6 C7 1.524(7) . ?
C7 C8 1.382(7) . ?
C8 C9 1.372(8) . ?
C9 C10 1.379(9) . ?
C10 C11 1.378(8) . ?
C12 C13 1.383(8) . ?
C13 C14 1.380(9) . ?
C14 C15 1.388(8) . ?
C15 C16 1.376(7) . ?
C16 C17 1.529(7) . ?
C17 C18 1.525(6) . ?
C18 C19 1.389(7) . ?
C19 C20 1.390(8) . ?
C20 C21 1.376(9) . ?
C21 C22 1.366(8) . ?
C23 O5 1.242(6) . ?
C23 O6 1.268(6) . ?
C23 C24 1.514(8) . ?
Cl1 O9 1.376(9) . ?
Cl1 O9' 1.402(12) . ?
Cl1 O7 1.441(8) . ?
Cl1 O10' 1.450(12) . ?
Cl1 O8 1.457(9) . ?
Cl1 O8' 1.471(12) . ?
Cl1 O7' 1.483(11) . ?
Cl1 O10 1.491(9) . ?
O7' O9 1.29(2) . ?
O7' O10 1.50(2) . ?
O8' O8 1.07(2) . ?
O8' O9 1.74(2) . ?
O9' O7 0.81(2) . ?
O10' O10 1.28(2) . ?
O10' O8 1.57(2) . ?
